data_7029992
loop_
_publ_author_name
'Mart\'inez-Calvo, Miguel'
'Romero, Mar\'ia J'
'Pedrido, Rosa'
'Gonz\'alez-Noya, Ana M'
'Zaragoza, Guillermo'
'Bermejo, Manuel R.'

_publ_section_title
;
 Metal self-recognition: a pathway to control the formation of dihelicates
 and mesocates.
;
_journal_issue 43
_journal_name_full 'Dalton transactions (Cambridge, England : 2003)'
_journal_page_first 13395
_journal_page_last 13404
_journal_paper_doi 10.1039/c2dt31770b
_journal_volume 41
_journal_year 2012
_chemical_compound_source 'synthesis as described'
_chemical_formula_moiety 'C28 H36 Co2 N12 S4'
_chemical_formula_sum 'C28 H36 Co2 N12 S4'
_chemical_formula_weight 786.83
_chemical_name_systematic
;
?
;
_space_group_IT_number 61
_symmetry_cell_setting orthorhombic
_symmetry_Int_Tables_number 61
_symmetry_space_group_name_Hall '-P 2ac 2ab'
_symmetry_space_group_name_H-M 'P b c a'
_atom_sites_solution_hydrogens geom
_atom_sites_solution_primary direct
_atom_sites_solution_secondary difmap
_audit_conform_dict_location ftp://ftp.iucr.org/pub/cif_core.dic
_audit_conform_dict_name cif_core.dic
_audit_conform_dict_version 2.4
_audit_creation_date 2012-07-12T10:10:20-00:00
_audit_creation_method 'WinGX routine CIF_UPDATE'
_cell_angle_alpha 90
_cell_angle_beta 90
_cell_angle_gamma 90
_cell_formula_units_Z 4
_cell_length_a 14.4792(13)
_cell_length_b 15.5345(14)
_cell_length_c 15.9289(15)
_cell_measurement_reflns_used 1381
_cell_measurement_temperature 100(2)
_cell_measurement_theta_max 21.73
_cell_measurement_theta_min 2.3
_cell_measurement_wavelength 0.71073
_cell_volume 3582.8(6)
_computing_cell_refinement 'BRUKER Smart'
_computing_data_collection 'BRUKER Smart'
_computing_data_reduction 'BRUKER Saint'
_computing_molecular_graphics 'Ortep-3 for Windows (Farrugia, 1997)'
_computing_publication_material 'WinGX publication routines (Farrugia, 1999)'
_computing_structure_refinement 'SHELXL-97 (Sheldrick, 2008)'
_computing_structure_solution 'SIR97 (Altomare et all, 1999)'
_diffrn_ambient_temperature 100(2)
_diffrn_measured_fraction_theta_full 0.976
_diffrn_measured_fraction_theta_max 0.976
_diffrn_measurement_device_type 'Smart-CCD-1000 BRUKER'
_diffrn_measurement_method 'omega scans'
_diffrn_radiation_monochromator graphite
_diffrn_radiation_probe x-ray
_diffrn_radiation_source 'fine-focus sealed tube'
_diffrn_radiation_type MoK\a
_diffrn_radiation_wavelength 0.7107
_diffrn_reflns_av_R_equivalents 0.0938
_diffrn_reflns_av_unetI/netI 0.0775
_diffrn_reflns_limit_h_max 18
_diffrn_reflns_limit_h_min 0
_diffrn_reflns_limit_k_max 18
_diffrn_reflns_limit_k_min 0
_diffrn_reflns_limit_l_max 19
_diffrn_reflns_limit_l_min 0
_diffrn_reflns_number 19797
_diffrn_reflns_theta_full 26.36
_diffrn_reflns_theta_max 26.36
_diffrn_reflns_theta_min 2.31
_exptl_absorpt_coefficient_mu 1.198
_exptl_absorpt_correction_T_max 1
_exptl_absorpt_correction_T_min 0.785543
_exptl_absorpt_correction_type multi-scan
_exptl_absorpt_process_details 'BRUKER SADABS'
_exptl_crystal_colour green
_exptl_crystal_density_diffrn 1.459
_exptl_crystal_density_method 'not measured'
_exptl_crystal_description prism
_exptl_crystal_F_000 1624
_exptl_crystal_size_max 0.13
_exptl_crystal_size_mid 0.08
_exptl_crystal_size_min 0.05
_refine_diff_density_max 1.001
_refine_diff_density_min -0.696
_refine_diff_density_rms 0.107
_refine_ls_extinction_method none
_refine_ls_goodness_of_fit_ref 1.061
_refine_ls_hydrogen_treatment mixed
_refine_ls_matrix_type full
_refine_ls_number_parameters 218
_refine_ls_number_reflns 3573
_refine_ls_number_restraints 0
_refine_ls_restrained_S_all 1.061
_refine_ls_R_factor_all 0.1303
_refine_ls_R_factor_gt 0.0759
_refine_ls_shift/su_max 0
_refine_ls_shift/su_mean 0
_refine_ls_structure_factor_coef Fsqd
_refine_ls_weighting_details 'calc w=1/[\s^2^(Fo^2^)+(0.0902P)^2^+6.9100P] where P=(Fo^2^+2Fc^2^)/3'
_refine_ls_weighting_scheme calc
_refine_ls_wR_factor_gt 0.176
_refine_ls_wR_factor_ref 0.1979
_reflns_number_gt 2206
_reflns_number_total 3573
_reflns_threshold_expression >2\s(I)
_cod_data_source_file c2dt31770b.txt
_cod_data_source_block 6CoLMe
_cod_database_code 7029992

loop_
_symmetry_equiv_pos_as_xyz
'x, y, z'
'-x+1/2, -y, z+1/2'
'x+1/2, -y+1/2, -z'
'-x, y+1/2, -z+1/2'
'-x, -y, -z'
'x-1/2, y, -z-1/2'
'-x-1/2, y-1/2, z'
'x, -y-1/2, z-1/2'

loop_
_atom_site_label
_atom_site_type_symbol
_atom_site_fract_x
_atom_site_fract_y
_atom_site_fract_z
_atom_site_U_iso_or_equiv
_atom_site_adp_type
_atom_site_occupancy
_atom_site_symmetry_multiplicity
_atom_site_calc_flag
_atom_site_refinement_flags
Co1 Co 0.10214(6) 0.34799(6) 0.63395(5) 0.0317(3) Uani 1 1 d .
C1 C 0.1733(5) 0.6890(5) 0.6268(5) 0.052(2) Uani 1 1 d .
H1A H 0.1374 0.6958 0.5751 0.078 Uiso 1 1 calc R
H1B H 0.2225 0.7324 0.6284 0.078 Uiso 1 1 calc R
H1C H 0.1327 0.6966 0.6754 0.078 Uiso 1 1 calc R
C2 C 0.1659(4) 0.5299(5) 0.6281(4) 0.0414(18) Uani 1 1 d .
C3 C -0.1127(5) 0.3817(4) 0.6063(5) 0.0420(17) Uani 1 1 d .
H3A H -0.0683 0.3364 0.5921 0.063 Uiso 1 1 calc R
H3B H -0.1616 0.3833 0.5638 0.063 Uiso 1 1 calc R
H3C H -0.1398 0.3697 0.6614 0.063 Uiso 1 1 calc R
C4 C -0.0641(4) 0.4673(4) 0.6087(4) 0.0330(15) Uani 1 1 d .
C5 C -0.1221(4) 0.5455(4) 0.6051(4) 0.0292(14) Uani 1 1 d .
C6 C -0.2073(5) 0.5441(5) 0.6460(4) 0.0476(19) Uani 1 1 d .
H6 H -0.2265 0.4933 0.6742 0.057 Uiso 1 1 calc R
C7 C -0.2634(6) 0.6142(5) 0.6459(4) 0.054(2) Uani 1 1 d .
H7 H -0.3211 0.6123 0.6743 0.064 Uiso 1 1 calc R
C8 C -0.2359(6) 0.6904(5) 0.6035(4) 0.0489(19) Uani 1 1 d .
H8 H -0.2735 0.7406 0.605 0.059 Uiso 1 1 calc R
C9 C -0.1536(5) 0.6900(4) 0.5602(3) 0.0319(15) Uani 1 1 d .
C10 C -0.0959(4) 0.6197(4) 0.5620(3) 0.0281(14) Uani 1 1 d .
H10 H -0.0381 0.6217 0.5339 0.034 Uiso 1 1 calc R
C11 C 0.1292(6) 0.1454(4) 0.4427(4) 0.047(2) Uani 1 1 d .
H11A H 0.0669 0.1207 0.4408 0.07 Uiso 1 1 calc R
H11B H 0.1702 0.1067 0.4737 0.07 Uiso 1 1 calc R
H11C H 0.1524 0.1528 0.3853 0.07 Uiso 1 1 calc R
C12 C 0.1259(5) 0.2312(4) 0.4858(4) 0.0361(16) Uani 1 1 d .
C13 C 0.0424(4) 0.1716(4) 0.6789(4) 0.0335(15) Uani 1 1 d .
C14 C 0.0019(5) 0.0185(4) 0.6750(4) 0.0468(18) Uani 1 1 d .
H14A H 0.0641 -0.0052 0.6674 0.07 Uiso 1 1 calc R
H14B H -0.0276 0.026 0.6201 0.07 Uiso 1 1 calc R
H14C H -0.035 -0.0211 0.7092 0.07 Uiso 1 1 calc R
N1 N 0.2141(5) 0.6031(4) 0.6291(4) 0.0446(15) Uani 1 1 d .
H1N H 0.280(5) 0.606(5) 0.637(4) 0.054 Uiso 1 1 d .
N2 N 0.0742(4) 0.5387(3) 0.6180(3) 0.0383(14) Uani 1 1 d .
N3 N 0.0288(4) 0.4614(4) 0.6150(3) 0.0419(15) Uani 1 1 d .
N4 N 0.0967(4) 0.2398(3) 0.5624(3) 0.0328(12) Uani 1 1 d .
N5 N 0.0667(4) 0.1637(3) 0.6000(3) 0.0396(14) Uani 1 1 d .
N6 N 0.0081(4) 0.1009(3) 0.7168(3) 0.0337(13) Uani 1 1 d .
H6N H -0.004(4) 0.103(4) 0.778(4) 0.04 Uiso 1 1 d .
S1 S 0.22936(13) 0.43344(13) 0.63898(12) 0.0499(5) Uani 1 1 d .
S2 S 0.04988(14) 0.26424(11) 0.74063(9) 0.0430(5) Uani 1 1 d .

loop_
_atom_site_aniso_label
_atom_site_aniso_U_11
_atom_site_aniso_U_22
_atom_site_aniso_U_33
_atom_site_aniso_U_23
_atom_site_aniso_U_13
_atom_site_aniso_U_12
Co1 0.0369(5) 0.0288(5) 0.0295(4) -0.0122(3) 0.0009(4) -0.0008(4)
C1 0.054(5) 0.042(5) 0.061(5) -0.007(4) 0.001(4) -0.022(4)
C2 0.025(3) 0.075(6) 0.024(3) -0.013(3) -0.009(3) 0.009(4)
C3 0.040(4) 0.025(4) 0.062(4) 0.008(3) -0.003(3) -0.002(3)
C4 0.033(3) 0.040(4) 0.026(3) 0.001(3) -0.002(3) -0.014(3)
C5 0.043(4) 0.018(4) 0.027(3) -0.008(2) 0.004(3) -0.010(3)
C6 0.060(5) 0.027(4) 0.055(4) -0.002(3) 0.027(4) 0.002(4)
C7 0.061(5) 0.047(5) 0.052(4) -0.006(4) 0.031(4) -0.003(4)
C8 0.072(5) 0.028(4) 0.047(4) -0.004(3) 0.022(4) 0.009(4)
C9 0.045(4) 0.021(4) 0.030(3) -0.004(2) 0.006(3) -0.008(3)
C10 0.039(4) 0.022(4) 0.024(3) -0.008(2) 0.005(2) -0.008(3)
C11 0.085(6) 0.018(4) 0.038(4) -0.004(3) 0.016(4) 0.002(4)
C12 0.057(4) 0.025(4) 0.026(3) -0.009(2) 0.004(3) -0.003(3)
C13 0.039(4) 0.030(4) 0.032(3) -0.002(3) 0.001(3) 0.011(3)
C14 0.063(5) 0.031(4) 0.047(4) 0.001(3) 0.011(4) -0.004(4)
N1 0.051(4) 0.033(4) 0.049(3) -0.012(3) -0.001(3) 0.007(3)
N2 0.055(4) 0.028(3) 0.032(3) -0.003(2) 0.002(2) -0.003(3)
N3 0.063(4) 0.038(4) 0.025(3) -0.004(2) 0.018(2) -0.020(3)
N4 0.046(3) 0.023(3) 0.029(3) -0.003(2) 0.004(2) -0.002(3)
N5 0.065(4) 0.025(3) 0.029(3) -0.004(2) 0.012(3) 0.002(3)
N6 0.047(3) 0.030(3) 0.024(2) 0.002(2) 0.003(2) 0.003(3)
S1 0.0402(10) 0.0451(12) 0.0644(12) -0.0261(9) -0.0048(9) -0.0061(9)
S2 0.0703(13) 0.0354(11) 0.0232(7) -0.0058(7) 0.0030(7) 0.0065(10)

loop_
_atom_type_symbol
_atom_type_description
_atom_type_scat_dispersion_real
_atom_type_scat_dispersion_imag
_atom_type_scat_source
C C 0.0033 0.0016 'International Tables Vol C Tables 4.2.6.8 and 6.1.1.4'
H H 0 0 'International Tables Vol C Tables 4.2.6.8 and 6.1.1.4'
N N 0.0061 0.0033 'International Tables Vol C Tables 4.2.6.8 and 6.1.1.4'
S S 0.1246 0.1234 'International Tables Vol C Tables 4.2.6.8 and 6.1.1.4'
Co Co 0.3494 0.9721 'International Tables Vol C Tables 4.2.6.8 and 6.1.1.4'

loop_
_geom_angle_atom_site_label_1
_geom_angle_atom_site_label_2
_geom_angle_atom_site_label_3
_geom_angle
_geom_angle_site_symmetry_1
_geom_angle_site_symmetry_3
N4 Co1 N3 126.9(2) . .
N4 Co1 S2 86.13(14) . .
N3 Co1 S2 115.09(15) . .
N4 Co1 S1 122.32(16) . .
N3 Co1 S1 85.65(17) . .
S2 Co1 S1 125.36(8) . .
N1 C1 H1A 109.5 . .
N1 C1 H1B 109.5 . .
H1A C1 H1B 109.5 . .
N1 C1 H1C 109.5 . .
H1A C1 H1C 109.5 . .
H1B C1 H1C 109.5 . .
N1 C2 N2 115.6(7) . .
N1 C2 S1 116.7(5) . .
N2 C2 S1 127.7(6) . .
C4 C3 H3A 109.5 . .
C4 C3 H3B 109.5 . .
H3A C3 H3B 109.5 . .
C4 C3 H3C 109.5 . .
H3A C3 H3C 109.5 . .
H3B C3 H3C 109.5 . .
N3 C4 C5 128.6(6) . .
N3 C4 C3 114.0(6) . .
C5 C4 C3 117.4(6) . .
C10 C5 C6 118.9(6) . .
C10 C5 C4 123.0(6) . .
C6 C5 C4 118.1(6) . .
C7 C6 C5 121.0(7) . .
C7 C6 H6 119.5 . .
C5 C6 H6 119.5 . .
C6 C7 C8 120.1(7) . .
C6 C7 H7 120 . .
C8 C7 H7 120 . .
C9 C8 C7 118.5(7) . .
C9 C8 H8 120.7 . .
C7 C8 H8 120.7 . .
C10 C9 C8 121.2(6) . .
C10 C9 C12 120.2(6) . 5_566
C8 C9 C12 118.6(6) . 5_566
C9 C10 C5 120.2(6) . .
C9 C10 H10 119.9 . .
C5 C10 H10 119.9 . .
C12 C11 H11A 109.5 . .
C12 C11 H11B 109.5 . .
H11A C11 H11B 109.5 . .
C12 C11 H11C 109.5 . .
H11A C11 H11C 109.5 . .
H11B C11 H11C 109.5 . .
N4 C12 C9 117.9(5) . 5_566
N4 C12 C11 122.1(6) . .
C9 C12 C11 119.9(5) 5_566 .
N5 C13 N6 116.9(6) . .
N5 C13 S2 126.9(5) . .
N6 C13 S2 116.2(4) . .
N6 C14 H14A 109.5 . .
N6 C14 H14B 109.5 . .
H14A C14 H14B 109.5 . .
N6 C14 H14C 109.5 . .
H14A C14 H14C 109.5 . .
H14B C14 H14C 109.5 . .
C2 N1 C1 124.6(6) . .
C2 N1 H1N 124(5) . .
C1 N1 H1N 111(5) . .
C2 N2 N3 112.9(6) . .
C4 N3 N2 114.8(6) . .
C4 N3 Co1 125.2(4) . .
N2 N3 Co1 119.5(5) . .
C12 N4 N5 114.7(5) . .
C12 N4 Co1 126.8(4) . .
N5 N4 Co1 118.2(3) . .
C13 N5 N4 114.6(5) . .
C13 N6 C14 122.5(5) . .
C13 N6 H6N 119(4) . .
C14 N6 H6N 118(4) . .
C2 S1 Co1 94.0(2) . .
C13 S2 Co1 94.1(2) . .

loop_
_geom_bond_atom_site_label_1
_geom_bond_atom_site_label_2
_geom_bond_distance
_geom_bond_site_symmetry_2
Co1 N4 2.033(5) .
Co1 N3 2.078(6) .
Co1 S2 2.2700(19) .
Co1 S1 2.272(2) .
C1 N1 1.461(10) .
C1 H1A 0.98 .
C1 H1B 0.98 .
C1 H1C 0.98 .
C2 N1 1.333(9) .
C2 N2 1.344(8) .
C2 S1 1.766(8) .
C3 C4 1.504(9) .
C3 H3A 0.98 .
C3 H3B 0.98 .
C3 H3C 0.98 .
C4 N3 1.352(8) .
C4 C5 1.478(9) .
C5 C10 1.393(8) .
C5 C6 1.396(9) .
C6 C7 1.359(10) .
C6 H6 0.95 .
C7 C8 1.420(10) .
C7 H7 0.95 .
C8 C9 1.377(9) .
C8 H8 0.95 .
C9 C10 1.376(9) .
C9 C12 1.481(8) 5_566
C10 H10 0.95 .
C11 C12 1.500(8) .
C11 H11A 0.98 .
C11 H11B 0.98 .
C11 H11C 0.98 .
C12 N4 1.299(7) .
C12 C9 1.481(8) 5_566
C13 N5 1.310(8) .
C13 N6 1.348(8) .
C13 S2 1.747(6) .
C14 N6 1.445(8) .
C14 H14A 0.98 .
C14 H14B 0.98 .
C14 H14C 0.98 .
N1 H1N 0.96(7) .
N2 N3 1.370(7) .
N4 N5 1.394(7) .
N6 H6N 0.99(6) .

loop_
_geom_hbond_atom_site_label_D
_geom_hbond_atom_site_label_H
_geom_hbond_atom_site_label_A
_geom_hbond_distance_DH
_geom_hbond_distance_HA
_geom_hbond_distance_DA
_geom_hbond_angle_DHA
_geom_hbond_site_symmetry_A
N6 H6N N2 0.99(6) 2.19(6) 3.046(7) 145(5) 4_546
N1 H1N N5 0.96(7) 2.47(8) 3.342(9) 151(6) 7_665

loop_
_geom_torsion_atom_site_label_1
_geom_torsion_atom_site_label_2
_geom_torsion_atom_site_label_3
_geom_torsion_atom_site_label_4
_geom_torsion
_geom_torsion_site_symmetry_1
_geom_torsion_site_symmetry_4
N3 C4 C5 C10 37.9(9) . .
C3 C4 C5 C10 -143.0(6) . .
N3 C4 C5 C6 -142.9(7) . .
C3 C4 C5 C6 36.1(8) . .
C10 C5 C6 C7 -1.7(10) . .
C4 C5 C6 C7 179.2(6) . .
C5 C6 C7 C8 0.4(11) . .
C6 C7 C8 C9 2.5(11) . .
C7 C8 C9 C10 -4.1(10) . .
C7 C8 C9 C12 178.5(6) . 5_566
C8 C9 C10 C5 2.9(9) . .
C12 C9 C10 C5 -179.8(5) 5_566 .
C6 C5 C10 C9 0.1(9) . .
C4 C5 C10 C9 179.2(5) . .
N2 C2 N1 C1 5.1(9) . .
S1 C2 N1 C1 -175.5(5) . .
N1 C2 N2 N3 178.2(5) . .
S1 C2 N2 N3 -1.1(7) . .
C5 C4 N3 N2 -0.4(8) . .
C3 C4 N3 N2 -179.5(5) . .
C5 C4 N3 Co1 172.2(4) . .
C3 C4 N3 Co1 -6.8(7) . .
C2 N2 N3 C4 177.2(5) . .
C2 N2 N3 Co1 4.1(6) . .
N4 Co1 N3 C4 55.5(5) . .
S2 Co1 N3 C4 -49.5(5) . .
S1 Co1 N3 C4 -176.7(5) . .
N4 Co1 N3 N2 -132.2(4) . .
S2 Co1 N3 N2 122.9(4) . .
S1 Co1 N3 N2 -4.4(4) . .
C9 C12 N4 N5 176.4(6) 5_566 .
C11 C12 N4 N5 -1.5(9) . .
C9 C12 N4 Co1 -9.9(9) 5_566 .
C11 C12 N4 Co1 172.2(5) . .
N3 Co1 N4 C12 67.8(6) . .
S2 Co1 N4 C12 -173.5(6) . .
S1 Co1 N4 C12 -43.4(6) . .
N3 Co1 N4 N5 -118.7(5) . .
S2 Co1 N4 N5 0.0(4) . .
S1 Co1 N4 N5 130.1(4) . .
N6 C13 N5 N4 176.4(5) . .
S2 C13 N5 N4 -3.7(9) . .
C12 N4 N5 C13 176.2(6) . .
Co1 N4 N5 C13 1.9(7) . .
N5 C13 N6 C14 2.9(9) . .
S2 C13 N6 C14 -176.9(5) . .
N1 C2 S1 Co1 178.8(5) . .
N2 C2 S1 Co1 -1.9(5) . .
N4 Co1 S1 C2 134.3(3) . .
N3 Co1 S1 C2 2.7(2) . .
S2 Co1 S1 C2 -115.1(2) . .
N5 C13 S2 Co1 3.3(6) . .
N6 C13 S2 Co1 -176.9(5) . .
N4 Co1 S2 C13 -1.3(3) . .
N3 Co1 S2 C13 127.9(3) . .
S1 Co1 S2 C13 -128.9(2) . .
